data_7103235
loop_
_publ_author_name
'Yang, Xiaoping'
'Jones, Richard A'
'Wong, Wai-Kwok'

_publ_section_title
;
 Anion dependant self-assembly and the first X-ray structure of a
 neutral homoleptic lanthanide salen complex Tb4(salen)6.
;
_journal_issue 28
_journal_name_full 'Chemical communications (Cambridge, England)'
_journal_page_first 3266
_journal_page_last 3268
_journal_paper_doi 10.1039/b803901a
_journal_year 2008
_chemical_formula_sum 'C50 H52 Cl2 N6 O8 Yb2'
_chemical_formula_weight 1281.96
_chemical_name_systematic
;
?
;
_space_group_IT_number 14
_symmetry_cell_setting monoclinic
_symmetry_space_group_name_Hall '-P 2ybc'
_symmetry_space_group_name_H-M 'P 1 21/c 1'
_atom_sites_solution_hydrogens geom
_atom_sites_solution_primary direct
_atom_sites_solution_secondary difmap
_audit_creation_method SHELXL-97
_cell_angle_alpha 90.00
_cell_angle_beta 103.51(3)
_cell_angle_gamma 90.00
_cell_formula_units_Z 2
_cell_length_a 13.104(3)
_cell_length_b 10.018(2)
_cell_length_c 19.463(4)
_cell_measurement_reflns_used CCD
_cell_measurement_temperature 153(2)
_cell_volume 2484.3(9)
_computing_cell_refinement 'Collect software, Nonius B.V. 1998'
_computing_data_collection 'Collect software, Nonius B.V. 1998'
_computing_data_reduction
;
DENZO and Scalepack (Otwinoski and Minor, 1997)
;
_computing_molecular_graphics 'XL SHELXTL/PC, Siemens Analytical'
_computing_structure_refinement 'XL SHELXTL/PC, Siemens Analytical'
_computing_structure_solution
;
SIR97 - Altomare A., Burla M.C., Camalli M., Cascarano G.L., Giacovazzo
C.,
Guagliardi A., Moliterni A.G.G., Polidori G.,Spagna R.
;
_diffrn_ambient_temperature 153(2)
_diffrn_measured_fraction_theta_full 0.995
_diffrn_measured_fraction_theta_max 0.995
_diffrn_measurement_device_type CCD
_diffrn_measurement_method \w-scans
_diffrn_radiation_monochromator graphite
_diffrn_radiation_source 'fine-focus sealed tube'
_diffrn_radiation_type MoK\a
_diffrn_radiation_wavelength 0.71073
_diffrn_reflns_av_R_equivalents 0.0275
_diffrn_reflns_av_sigmaI/netI 0.0356
_diffrn_reflns_limit_h_max 15
_diffrn_reflns_limit_h_min -15
_diffrn_reflns_limit_k_max 11
_diffrn_reflns_limit_k_min -10
_diffrn_reflns_limit_l_max 23
_diffrn_reflns_limit_l_min -23
_diffrn_reflns_number 7331
_diffrn_reflns_theta_full 25.00
_diffrn_reflns_theta_max 25.00
_diffrn_reflns_theta_min 2.96
_exptl_absorpt_coefficient_mu 3.908
_exptl_absorpt_correction_T_max 0.7993
_exptl_absorpt_correction_T_min 0.5087
_exptl_absorpt_correction_type gaussian
_exptl_absorpt_process_details
;
Absorption correction given as Gaussian
;
_exptl_crystal_colour Yellow
_exptl_crystal_density_diffrn 1.714
_exptl_crystal_density_method 'not measured'
_exptl_crystal_description Block
_exptl_crystal_F_000 1264
_exptl_crystal_size_max 0.20
_exptl_crystal_size_mid 0.11
_exptl_crystal_size_min 0.06
_refine_diff_density_max 1.026
_refine_diff_density_min -1.292
_refine_diff_density_rms 0.146
_refine_ls_extinction_coef 0.0055(3)
_refine_ls_extinction_method SHELXL
_refine_ls_goodness_of_fit_ref 1.079
_refine_ls_hydrogen_treatment constr
_refine_ls_matrix_type full
_refine_ls_number_parameters 307
_refine_ls_number_reflns 4354
_refine_ls_number_restraints 0
_refine_ls_restrained_S_all 1.079
_refine_ls_R_factor_all 0.0340
_refine_ls_R_factor_gt 0.0285
_refine_ls_shift/su_max 0.000
_refine_ls_shift/su_mean 0.000
_refine_ls_structure_factor_coef Fsqd
_refine_ls_weighting_details 'calc w=1/[\s^2^(Fo^2^)+(0.0638P)^2^+1.2517P] where P=(Fo^2^+2Fc^2^)/3'
_refine_ls_weighting_scheme calc
_refine_ls_wR_factor_gt 0.0712
_refine_ls_wR_factor_ref 0.0809
_reflns_number_gt 3867
_reflns_number_total 4354
_reflns_threshold_expression >2sigma(I)
_cod_data_source_file b803901a.txt
_cod_data_source_block complex-5
_cod_depositor_comments
;
The following automatic conversions were performed:
'_symmetry_cell_setting' value 'Monoclinic' changed to 'monoclinic'
according to '/home/saulius/struct/CIF-dictionaries/cif_core.dic'
dictionary named 'cif_core.dic' version 2.4.1 from
2010-06-29.

'_exptl_absorpt_correction_type' value 'Gaussian' changed to
'gaussian' according to
'/home/saulius/struct/CIF-dictionaries/cif_core.dic' dictionary named
'cif_core.dic' version 2.4.1 from 2010-06-29.

Automatic conversion script
Id: cif_fix_enum 1527 2010-12-29 10:47:43Z saulius 
;
_cod_original_sg_symbol_H-M P2(1)/c
_cod_database_code 7103235

loop_
_symmetry_equiv_pos_as_xyz
'x, y, z'
'-x, y+1/2, -z+1/2'
'-x, -y, -z'
'x, -y-1/2, z-1/2'

loop_
_atom_site_label
_atom_site_type_symbol
_atom_site_fract_x
_atom_site_fract_y
_atom_site_fract_z
_atom_site_U_iso_or_equiv
_atom_site_adp_type
_atom_site_occupancy
_atom_site_symmetry_multiplicity
_atom_site_calc_flag
_atom_site_refinement_flags
_atom_site_disorder_assembly
_atom_site_disorder_group
Yb1 Yb 0.654671(13) 0.810187(17) 0.210624(9) 0.01758(9) Uani 1 1 d . . .
Cl1 Cl 0.54324(9) 0.87235(11) 0.30259(6) 0.0251(2) Uani 1 1 d . . .
N1 N 0.7442(3) 1.0229(3) 0.24565(19) 0.0239(8) Uani 1 1 d . . .
N2 N 0.5683(3) 0.9938(4) 0.13437(18) 0.0219(8) Uani 1 1 d . . .
O1 O 0.8076(3) 0.7610(3) 0.27575(18) 0.0284(7) Uani 1 1 d . . .
O2 O 0.5131(2) 0.7217(3) 0.14168(16) 0.0241(7) Uani 1 1 d . . .
O1' O 0.7196(3) 0.7750(3) 0.11804(17) 0.0293(7) Uani 1 1 d . . .
H1L H 0.6744 0.7208 0.0999 0.044 Uiso 1 1 calc R . .
N1' N 0.5951(3) 0.6404(4) 0.01286(19) 0.0235(8) Uani 1 1 d . . .
C1 C 0.9009(4) 0.8089(4) 0.2990(2) 0.0244(10) Uani 1 1 d . . .
C2 C 0.9883(4) 0.7243(6) 0.3219(3) 0.0327(11) Uani 1 1 d . . .
H2A H 0.9780 0.6324 0.3190 0.039 Uiso 1 1 calc R . .
C3 C 1.0864(4) 0.7715(7) 0.3478(3) 0.0459(14) Uani 1 1 d . . .
H3A H 1.1423 0.7125 0.3609 0.055 Uiso 1 1 calc R . .
C4 C 1.1038(4) 0.9084(7) 0.3548(3) 0.0535(16) Uani 1 1 d . . .
H4A H 1.1710 0.9405 0.3742 0.064 Uiso 1 1 calc R . .
C5 C 1.0229(4) 0.9951(6) 0.3335(3) 0.0454(14) Uani 1 1 d . . .
H5A H 1.0355 1.0864 0.3381 0.054 Uiso 1 1 calc R . .
C6 C 0.9209(4) 0.9491(5) 0.3047(2) 0.0279(10) Uani 1 1 d . . .
C7 C 0.8396(3) 1.0459(5) 0.2795(2) 0.0280(10) Uani 1 1 d . . .
H7A H 0.8578 1.1349 0.2886 0.034 Uiso 1 1 calc R . .
C8 C 0.6775(4) 1.1381(5) 0.2204(2) 0.0291(10) Uani 1 1 d . . .
H8A H 0.7191 1.2192 0.2274 0.035 Uiso 1 1 calc R . .
H8B H 0.6232 1.1459 0.2465 0.035 Uiso 1 1 calc R . .
C9 C 0.6284(4) 1.1185(4) 0.1424(2) 0.0290(10) Uani 1 1 d . . .
H9A H 0.5824 1.1929 0.1245 0.035 Uiso 1 1 calc R . .
H9B H 0.6826 1.1139 0.1161 0.035 Uiso 1 1 calc R . .
C10 C 0.4808(4) 0.9961(5) 0.0898(2) 0.0279(10) Uani 1 1 d . . .
H10A H 0.4642 1.0743 0.0638 0.033 Uiso 1 1 calc R . .
C11 C 0.4036(4) 0.8896(5) 0.0749(2) 0.0264(10) Uani 1 1 d . . .
C12 C 0.3049(4) 0.9216(6) 0.0325(3) 0.0362(12) Uani 1 1 d . . .
H12A H 0.2950 1.0051 0.0111 0.043 Uiso 1 1 calc R . .
C13 C 0.2217(4) 0.8333(6) 0.0213(3) 0.0411(13) Uani 1 1 d . . .
H13A H 0.1570 0.8561 -0.0076 0.049 Uiso 1 1 calc R . .
C14 C 0.2370(4) 0.7098(6) 0.0542(3) 0.0382(13) Uani 1 1 d . . .
H14A H 0.1812 0.6503 0.0486 0.046 Uiso 1 1 calc R . .
C15 C 0.3343(4) 0.6741(5) 0.0954(3) 0.0277(11) Uani 1 1 d . . .
H15A H 0.3424 0.5906 0.1168 0.033 Uiso 1 1 calc R . .
C16 C 0.4209(3) 0.7600(5) 0.1057(2) 0.0237(10) Uani 1 1 d . . .
C1' C 0.7893(4) 0.7829(4) 0.0809(2) 0.0224(9) Uani 1 1 d . . .
C2' C 0.8862(4) 0.8503(5) 0.1051(3) 0.0308(11) Uani 1 1 d . . .
H2'A H 0.9017 0.8903 0.1494 0.037 Uiso 1 1 calc R . .
C3' C 0.9567(4) 0.8568(7) 0.0635(3) 0.0452(14) Uani 1 1 d . . .
H3'A H 1.0199 0.9012 0.0804 0.054 Uiso 1 1 calc R . .
C4' C 0.9370(5) 0.7987(7) -0.0036(3) 0.059(2) Uani 1 1 d . . .
H4'A H 0.9866 0.8041 -0.0307 0.071 Uiso 1 1 calc R . .
C5' C 0.8445(5) 0.7345(7) -0.0288(3) 0.0468(15) Uani 1 1 d . . .
H5'A H 0.8304 0.6977 -0.0739 0.056 Uiso 1 1 calc R . .
C6' C 0.7695(4) 0.7227(5) 0.0125(2) 0.0269(10) Uani 1 1 d . . .
C7' C 0.6730(4) 0.6561(5) -0.0171(2) 0.0262(10) Uani 1 1 d . . .
H7'A H 0.6652 0.6205 -0.0622 0.031 Uiso 1 1 calc R . .
C8' C 0.5010(3) 0.5655(4) -0.0198(2) 0.0236(9) Uani 1 1 d . . .
H8'A H 0.5005 0.5473 -0.0688 0.035 Uiso 1 1 calc R . .
H8'B H 0.4392 0.6178 -0.0185 0.035 Uiso 1 1 calc R . .
O3 O 0.6449(2) 0.5840(3) 0.23859(19) 0.0321(8) Uani 1 1 d . . .
H3B H 0.5861 0.5827 0.2464 0.038 Uiso 1 1 calc R . .
C17 C 0.7137(4) 0.5009(5) 0.2888(3) 0.0410(13) Uani 1 1 d . . .
H17A H 0.6846 0.4127 0.2874 0.062 Uiso 1 1 calc R . .
H17B H 0.7216 0.5376 0.3353 0.062 Uiso 1 1 calc R . .
H17C H 0.7810 0.4966 0.2773 0.062 Uiso 1 1 calc R . .

loop_
_atom_site_aniso_label
_atom_site_aniso_U_11
_atom_site_aniso_U_22
_atom_site_aniso_U_33
_atom_site_aniso_U_23
_atom_site_aniso_U_13
_atom_site_aniso_U_12
Yb1 0.01722(13) 0.01775(12) 0.01798(13) -0.00147(7) 0.00452(8) 0.00035(7)
Cl1 0.0265(6) 0.0272(5) 0.0243(5) -0.0024(5) 0.0111(4) 0.0017(5)
N1 0.030(2) 0.0166(17) 0.026(2) -0.0027(15) 0.0084(17) -0.0020(15)
N2 0.023(2) 0.0219(18) 0.0210(19) 0.0034(15) 0.0057(16) 0.0010(15)
O1 0.0192(17) 0.0260(17) 0.0374(19) 0.0017(15) 0.0016(14) 0.0012(14)
O2 0.0195(17) 0.0260(15) 0.0246(16) -0.0017(13) 0.0007(13) -0.0045(13)
O1' 0.0305(18) 0.0338(17) 0.0271(17) -0.0096(15) 0.0138(15) -0.0086(15)
N1' 0.022(2) 0.0232(18) 0.025(2) 0.0026(16) 0.0057(16) -0.0043(16)
C1 0.018(2) 0.039(3) 0.017(2) -0.0017(18) 0.0057(18) 0.0023(19)
C2 0.025(3) 0.042(3) 0.029(3) -0.001(2) 0.003(2) 0.008(2)
C3 0.025(3) 0.075(4) 0.036(3) 0.003(3) 0.003(2) 0.016(3)
C4 0.025(3) 0.076(5) 0.053(4) 0.002(3) -0.006(3) -0.005(3)
C5 0.032(3) 0.051(3) 0.047(3) -0.003(3) -0.004(2) -0.015(3)
C6 0.025(2) 0.034(3) 0.023(2) -0.003(2) 0.0026(19) -0.002(2)
C7 0.031(3) 0.026(2) 0.027(2) -0.0035(19) 0.008(2) -0.0096(19)
C8 0.033(3) 0.021(2) 0.033(3) -0.003(2) 0.007(2) 0.000(2)
C9 0.035(3) 0.021(2) 0.032(3) 0.005(2) 0.010(2) -0.002(2)
C10 0.031(3) 0.028(2) 0.026(2) 0.006(2) 0.009(2) 0.006(2)
C11 0.026(2) 0.032(2) 0.022(2) 0.000(2) 0.0068(19) 0.001(2)
C12 0.028(3) 0.046(3) 0.032(3) 0.006(2) 0.001(2) 0.004(2)
C13 0.020(3) 0.064(4) 0.033(3) 0.002(3) -0.006(2) 0.007(2)
C14 0.020(3) 0.059(4) 0.035(3) -0.010(3) 0.003(2) -0.008(2)
C15 0.025(3) 0.035(3) 0.024(2) -0.004(2) 0.006(2) -0.005(2)
C16 0.019(2) 0.032(2) 0.020(2) -0.007(2) 0.0049(18) 0.000(2)
C1' 0.026(2) 0.020(2) 0.021(2) 0.0028(18) 0.0062(19) 0.0038(18)
C2' 0.031(3) 0.036(3) 0.024(3) -0.002(2) 0.004(2) -0.005(2)
C3' 0.028(3) 0.069(4) 0.038(3) -0.004(3) 0.007(2) -0.019(3)
C4' 0.036(3) 0.112(6) 0.038(3) -0.018(3) 0.025(3) -0.029(3)
C5' 0.040(3) 0.076(4) 0.028(3) -0.015(3) 0.016(2) -0.018(3)
C6' 0.029(3) 0.034(2) 0.020(2) -0.001(2) 0.009(2) -0.001(2)
C7' 0.031(3) 0.028(2) 0.021(2) -0.0018(19) 0.010(2) -0.002(2)
C8' 0.024(2) 0.029(2) 0.017(2) -0.0009(19) 0.0039(18) -0.0062(19)
O3 0.0214(17) 0.0188(16) 0.051(2) 0.0094(15) -0.0022(15) -0.0002(13)
C17 0.044(3) 0.031(3) 0.046(3) 0.010(2) 0.006(3) -0.002(2)

loop_
_atom_type_symbol
_atom_type_description
_atom_type_scat_dispersion_real
_atom_type_scat_dispersion_imag
_atom_type_scat_source
C C 0.0033 0.0016 'International Tables Vol C Tables 4.2.6.8 and 6.1.1.4'
H H 0.0000 0.0000 'International Tables Vol C Tables 4.2.6.8 and 6.1.1.4'
N N 0.0061 0.0033 'International Tables Vol C Tables 4.2.6.8 and 6.1.1.4'
O O 0.0106 0.0060 'International Tables Vol C Tables 4.2.6.8 and 6.1.1.4'
Cl Cl 0.1484 0.1585 'International Tables Vol C Tables 4.2.6.8 and 6.1.1.4'
Yb Yb -0.3850 5.5486 'International Tables Vol C Tables 4.2.6.8 and 6.1.1.4'

loop_
_geom_angle_atom_site_label_1
_geom_angle_atom_site_label_2
_geom_angle_atom_site_label_3
_geom_angle
_geom_angle_site_symmetry_1
_geom_angle_site_symmetry_3
_geom_angle_publ_flag
O1 Yb1 O1' 87.76(13) . . ?
O1 Yb1 O2 142.88(12) . . ?
O1' Yb1 O2 82.43(12) . . ?
O1 Yb1 O3 74.73(11) . . ?
O1' Yb1 O3 95.07(13) . . ?
O2 Yb1 O3 70.64(11) . . ?
O1 Yb1 N1 73.59(13) . . ?
O1' Yb1 N1 96.65(12) . . ?
O2 Yb1 N1 142.98(12) . . ?
O3 Yb1 N1 145.64(12) . . ?
O1 Yb1 N2 139.00(12) . . ?
O1' Yb1 N2 80.60(12) . . ?
O2 Yb1 N2 74.41(12) . . ?
O3 Yb1 N2 145.04(12) . . ?
N1 Yb1 N2 68.99(12) . . ?
O1 Yb1 Cl1 103.90(9) . . ?
O1' Yb1 Cl1 168.15(9) . . ?
O2 Yb1 Cl1 89.27(9) . . ?
O3 Yb1 Cl1 90.10(9) . . ?
N1 Yb1 Cl1 84.88(9) . . ?
N2 Yb1 Cl1 89.05(8) . . ?
C7 N1 C8 117.5(4) . . ?
C7 N1 Yb1 129.9(3) . . ?
C8 N1 Yb1 112.6(3) . . ?
C10 N2 C9 115.8(4) . . ?
C10 N2 Yb1 129.9(3) . . ?
C9 N2 Yb1 114.3(3) . . ?
C1 O1 Yb1 142.3(3) . . ?
C16 O2 Yb1 138.6(3) . . ?
C1' O1' Yb1 155.5(3) . . ?
C1' O1' H1L 109.5 . . ?
Yb1 O1' H1L 94.6 . . ?
C7' N1' C8' 122.7(4) . . ?
O1 C1 C2 121.3(4) . . ?
O1 C1 C6 122.2(4) . . ?
C2 C1 C6 116.5(4) . . ?
C3 C2 C1 122.6(5) . . ?
C3 C2 H2A 118.7 . . ?
C1 C2 H2A 118.7 . . ?
C2 C3 C4 120.1(5) . . ?
C2 C3 H3A 119.9 . . ?
C4 C3 H3A 119.9 . . ?
C5 C4 C3 120.1(5) . . ?
C5 C4 H4A 119.9 . . ?
C3 C4 H4A 119.9 . . ?
C4 C5 C6 121.0(6) . . ?
C4 C5 H5A 119.5 . . ?
C6 C5 H5A 119.5 . . ?
C5 C6 C1 119.6(5) . . ?
C5 C6 C7 118.4(5) . . ?
C1 C6 C7 121.9(4) . . ?
N1 C7 C6 127.2(4) . . ?
N1 C7 H7A 116.4 . . ?
C6 C7 H7A 116.4 . . ?
N1 C8 C9 108.4(4) . . ?
N1 C8 H8A 110.0 . . ?
C9 C8 H8A 110.0 . . ?
N1 C8 H8B 110.0 . . ?
C9 C8 H8B 110.0 . . ?
H8A C8 H8B 108.4 . . ?
N2 C9 C8 108.0(4) . . ?
N2 C9 H9A 110.1 . . ?
C8 C9 H9A 110.1 . . ?
N2 C9 H9B 110.1 . . ?
C8 C9 H9B 110.1 . . ?
H9A C9 H9B 108.4 . . ?
N2 C10 C11 126.9(4) . . ?
N2 C10 H10A 116.6 . . ?
C11 C10 H10A 116.6 . . ?
C12 C11 C16 119.4(4) . . ?
C12 C11 C10 117.0(4) . . ?
C16 C11 C10 123.4(4) . . ?
C13 C12 C11 122.2(5) . . ?
C13 C12 H12A 118.9 . . ?
C11 C12 H12A 118.9 . . ?
C12 C13 C14 118.4(5) . . ?
C12 C13 H13A 120.8 . . ?
C14 C13 H13A 120.8 . . ?
C13 C14 C15 120.8(5) . . ?
C13 C14 H14A 119.6 . . ?
C15 C14 H14A 119.6 . . ?
C14 C15 C16 122.0(5) . . ?
C14 C15 H15A 119.0 . . ?
C16 C15 H15A 119.0 . . ?
O2 C16 C15 120.9(4) . . ?
O2 C16 C11 122.0(4) . . ?
C15 C16 C11 117.0(4) . . ?
O1' C1' C2' 122.6(4) . . ?
O1' C1' C6' 119.8(4) . . ?
C2' C1' C6' 117.7(4) . . ?
C3' C2' C1' 120.2(5) . . ?
C3' C2' H2'A 119.9 . . ?
C1' C2' H2'A 119.9 . . ?
C2' C3' C4' 122.1(5) . . ?
C2' C3' H3'A 118.9 . . ?
C4' C3' H3'A 118.9 . . ?
C5' C4' C3' 119.3(5) . . ?
C5' C4' H4'A 120.4 . . ?
C3' C4' H4'A 120.4 . . ?
C4' C5' C6' 121.0(5) . . ?
C4' C5' H5'A 119.5 . . ?
C6' C5' H5'A 119.5 . . ?
C5' C6' C7' 118.5(4) . . ?
C5' C6' C1' 119.7(5) . . ?
C7' C6' C1' 121.7(4) . . ?
N1' C7' C6' 126.2(4) . . ?
N1' C7' H7'A 116.9 . . ?
C6' C7' H7'A 116.9 . . ?
N1' C8' C8' 109.7(4) . 3_665 ?
N1' C8' H8'A 109.7 . . ?
C8' C8' H8'A 109.7 3_665 . ?
N1' C8' H8'B 109.7 . . ?
C8' C8' H8'B 109.7 3_665 . ?
H8'A C8' H8'B 108.2 . . ?
C17 O3 Yb1 131.4(3) . . ?
C17 O3 H3B 109.5 . . ?
Yb1 O3 H3B 99.4 . . ?
O3 C17 H17A 109.5 . . ?
O3 C17 H17B 109.5 . . ?
H17A C17 H17B 109.5 . . ?
O3 C17 H17C 109.5 . . ?
H17A C17 H17C 109.5 . . ?
H17B C17 H17C 109.5 . . ?

loop_
_geom_bond_atom_site_label_1
_geom_bond_atom_site_label_2
_geom_bond_distance
_geom_bond_site_symmetry_2
_geom_bond_publ_flag
Yb1 O1 2.163(3) . ?
Yb1 O1' 2.193(3) . ?
Yb1 O2 2.206(3) . ?
Yb1 O3 2.341(3) . ?
Yb1 N1 2.451(4) . ?
Yb1 N2 2.466(4) . ?
Yb1 Cl1 2.6354(12) . ?
N1 C7 1.290(6) . ?
N1 C8 1.461(6) . ?
N2 C10 1.266(6) . ?
N2 C9 1.466(6) . ?
O1 C1 1.293(6) . ?
O2 C16 1.304(5) . ?
O1' C1' 1.293(5) . ?
O1' H1L 0.8200 . ?
N1' C7' 1.298(6) . ?
N1' C8' 1.456(5) . ?
C1 C2 1.410(7) . ?
C1 C6 1.428(6) . ?
C2 C3 1.352(8) . ?
C2 H2A 0.9300 . ?
C3 C4 1.391(9) . ?
C3 H3A 0.9300 . ?
C4 C5 1.359(8) . ?
C4 H4A 0.9300 . ?
C5 C6 1.402(7) . ?
C5 H5A 0.9300 . ?
C6 C7 1.440(7) . ?
C7 H7A 0.9300 . ?
C8 C9 1.516(6) . ?
C8 H8A 0.9700 . ?
C8 H8B 0.9700 . ?
C9 H9A 0.9700 . ?
C9 H9B 0.9700 . ?
C10 C11 1.453(7) . ?
C10 H10A 0.9300 . ?
C11 C12 1.399(7) . ?
C11 C16 1.426(7) . ?
C12 C13 1.381(8) . ?
C12 H12A 0.9300 . ?
C13 C14 1.385(8) . ?
C13 H13A 0.9300 . ?
C14 C15 1.386(7) . ?
C14 H14A 0.9300 . ?
C15 C16 1.401(7) . ?
C15 H15A 0.9300 . ?
C1' C2' 1.418(7) . ?
C1' C6' 1.429(6) . ?
C2' C3' 1.364(7) . ?
C2' H2'A 0.9300 . ?
C3' C4' 1.398(8) . ?
C3' H3'A 0.9300 . ?
C4' C5' 1.358(8) . ?
C4' H4'A 0.9300 . ?
C5' C6' 1.413(7) . ?
C5' H5'A 0.9300 . ?
C6' C7' 1.427(7) . ?
C7' H7'A 0.9300 . ?
C8' C8' 1.525(8) 3_665 ?
C8' H8'A 0.9700 . ?
C8' H8'B 0.9700 . ?
O3 C17 1.431(6) . ?
O3 H3B 0.8200 . ?
C17 H17A 0.9600 . ?
C17 H17B 0.9600 . ?
C17 H17C 0.9600 . ?
